data_2232307
loop_
_publ_author_name
'Aznan, Aina Mardia Akhmad'
'Abdullah, Zanariah'
'Ng, Seik Weng'
'Tiekink, Edward R. T.'

_publ_section_title
;
 <i>N</i>-(3-Chlorophenyl)-3-nitropyridin-2-amine
;
_journal_coeditor_code HB6466
_journal_issue 11
_journal_name_full 'Acta Crystallographica Section E'
_journal_page_first o3076
_journal_paper_doi 10.1107/S1600536811044011
_journal_volume 67
_journal_year 2011
_chemical_formula_iupac 'C11 H8 Cl N3 O2'
_chemical_formula_moiety 'C11 H8 Cl N3 O2'
_chemical_formula_sum 'C11 H8 Cl N3 O2'
_chemical_formula_weight 249.65
_chemical_name_systematic
;
<i>N</i>-(3-Chlorophenyl)-3-nitropyridin-2-amine
;
_space_group_IT_number 13
_symmetry_cell_setting monoclinic
_symmetry_space_group_name_Hall '-P 2yac'
_symmetry_space_group_name_H-M 'P 1 2/n 1'
_atom_sites_solution_hydrogens geom
_atom_sites_solution_primary direct
_atom_sites_solution_secondary difmap
_audit_creation_method SHELXL-97
_cell_angle_alpha 90.00
_cell_angle_beta 102.252(6)
_cell_angle_gamma 90.00
_cell_formula_units_Z 4
_cell_length_a 15.8781(10)
_cell_length_b 3.7157(2)
_cell_length_c 18.0651(13)
_cell_measurement_reflns_used 1441
_cell_measurement_temperature 100(2)
_cell_measurement_theta_max 74.2039
_cell_measurement_theta_min 2.8455
_cell_volume 1041.53(12)
_computing_cell_refinement 'CrysAlis PRO (Agilent, 2010)'
_computing_data_collection 'CrysAlis PRO (Agilent, 2010)'
_computing_data_reduction 'CrysAlis PRO (Agilent, 2010)'
_computing_molecular_graphics
;
ORTEP-3 (Farrugia, 1997) and DIAMOND (Brandenburg, 2006)
;
_computing_publication_material 'publCIF (Westrip, 2010)'
_computing_structure_refinement 'SHELXL97 (Sheldrick, 2008)'
_computing_structure_solution 'SHELXS97 (Sheldrick, 2008)'
_diffrn_ambient_temperature 100(2)
_diffrn_detector_area_resol_mean 10.4041
_diffrn_measured_fraction_theta_full 0.987
_diffrn_measured_fraction_theta_max 0.987
_diffrn_measurement_device_type 'Agilent SuperNova Dual diffractometer with an Atlas detector'
_diffrn_measurement_method '\w scan'
_diffrn_radiation_monochromator Mirror
_diffrn_radiation_source 'SuperNova (Cu) X-ray Source'
_diffrn_radiation_type CuK\a
_diffrn_radiation_wavelength 1.54184
_diffrn_reflns_av_R_equivalents 0.0256
_diffrn_reflns_av_sigmaI/netI 0.0363
_diffrn_reflns_limit_h_max 16
_diffrn_reflns_limit_h_min -19
_diffrn_reflns_limit_k_max 2
_diffrn_reflns_limit_k_min -4
_diffrn_reflns_limit_l_max 20
_diffrn_reflns_limit_l_min -22
_diffrn_reflns_number 3341
_diffrn_reflns_theta_full 70.00
_diffrn_reflns_theta_max 70.00
_diffrn_reflns_theta_min 3.37
_diffrn_standards_decay_% 0
_diffrn_standards_interval_count 0
_diffrn_standards_interval_time 0
_diffrn_standards_number 0
_exptl_absorpt_coefficient_mu 3.211
_exptl_absorpt_correction_T_max 0.9098
_exptl_absorpt_correction_T_min 0.5660
_exptl_absorpt_correction_type multi-scan
_exptl_absorpt_process_details '(CrysAlis PRO; Agilent, 2010)'
_exptl_crystal_colour orange
_exptl_crystal_density_diffrn 1.592
_exptl_crystal_density_method 'not measured'
_exptl_crystal_description prism
_exptl_crystal_F_000 512
_exptl_crystal_size_max 0.20
_exptl_crystal_size_mid 0.05
_exptl_crystal_size_min 0.03
_refine_diff_density_max 0.248
_refine_diff_density_min -0.343
_refine_ls_extinction_method none
_refine_ls_goodness_of_fit_ref 1.055
_refine_ls_hydrogen_treatment mixed
_refine_ls_matrix_type full
_refine_ls_number_parameters 158
_refine_ls_number_reflns 1971
_refine_ls_number_restraints 0
_refine_ls_restrained_S_all 1.055
_refine_ls_R_factor_all 0.0483
_refine_ls_R_factor_gt 0.0405
_refine_ls_shift/su_max 0.001
_refine_ls_shift/su_mean 0.000
_refine_ls_structure_factor_coef Fsqd
_refine_ls_weighting_details 'calc w=1/[\s^2^(Fo^2^)+(0.0688P)^2^+0.3527P] where P=(Fo^2^+2Fc^2^)/3'
_refine_ls_weighting_scheme calc
_refine_ls_wR_factor_gt 0.1112
_refine_ls_wR_factor_ref 0.1191
_reflns_number_gt 1684
_reflns_number_total 1971
_reflns_threshold_expression I>2\s(I)
_cod_data_source_file hb6466.cif
_cod_data_source_block I
_cod_original_cell_volume 1041.53(11)
_cod_original_sg_symbol_H-M 'P 2/n'
_cod_database_code 2232307
_cod_database_fobs_code 2232307

loop_
_symmetry_equiv_pos_as_xyz
'x, y, z'
'-x+1/2, y, -z+1/2'
'-x, -y, -z'
'x-1/2, -y, z-1/2'

loop_
_atom_site_type_symbol
_atom_site_label
_atom_site_fract_x
_atom_site_fract_y
_atom_site_fract_z
_atom_site_U_iso_or_equiv
_atom_site_adp_type
_atom_site_calc_flag
_atom_site_refinement_flags
_atom_site_occupancy
_atom_site_symmetry_multiplicity
Cl Cl1 0.78774(3) 0.02226(14) 0.66591(3) 0.02816(19) Uani d . 1 1
O O1 0.66072(10) 0.4237(5) 0.23466(9) 0.0357(4) Uani d . 1 1
O O2 0.54073(10) 0.6787(5) 0.18194(9) 0.0348(4) Uani d . 1 1
N N1 0.68353(11) 0.1981(5) 0.37651(10) 0.0227(4) Uani d . 1 1
N N2 0.55898(11) 0.1975(5) 0.42492(9) 0.0221(4) Uani d . 1 1
N N3 0.58523(12) 0.5144(5) 0.23471(10) 0.0259(4) Uani d . 1 1
C C1 0.74388(13) 0.0748(6) 0.44066(12) 0.0217(4) Uani d . 1 1
C C2 0.73308(13) 0.1013(5) 0.51495(12) 0.0214(4) Uani d . 1 1
H H2 0.6815 0.1947 0.5261 0.026 Uiso calc R 1 1
C C3 0.80060(14) -0.0138(5) 0.57217(12) 0.0225(5) Uani d . 1 1
C C4 0.87682(14) -0.1519(6) 0.55902(13) 0.0258(5) Uani d . 1 1
H H4 0.9216 -0.2272 0.5997 0.031 Uiso calc R 1 1
C C5 0.88592(14) -0.1769(6) 0.48458(12) 0.0268(5) Uani d . 1 1
H H5 0.9376 -0.2719 0.4738 0.032 Uiso calc R 1 1
C C6 0.82038(14) -0.0648(6) 0.42579(13) 0.0245(5) Uani d . 1 1
H H6 0.8274 -0.0828 0.3750 0.029 Uiso calc R 1 1
C C7 0.59821(13) 0.2730(5) 0.36741(11) 0.0205(4) Uani d . 1 1
C C8 0.54874(14) 0.4251(6) 0.29929(11) 0.0213(4) Uani d . 1 1
C C9 0.46195(14) 0.4956(5) 0.29291(12) 0.0228(5) Uani d . 1 1
H H9 0.4289 0.5972 0.2477 0.027 Uiso calc R 1 1
C C10 0.42391(13) 0.4171(6) 0.35261(12) 0.0237(5) Uani d . 1 1
H H10 0.3646 0.4644 0.3500 0.028 Uiso calc R 1 1
C C11 0.47531(13) 0.2665(6) 0.41660(11) 0.0239(5) Uani d . 1 1
H H11 0.4489 0.2081 0.4576 0.029 Uiso calc R 1 1
H H1n 0.7042(17) 0.237(8) 0.3359(15) 0.041(8) Uiso d . 1 1

loop_
_atom_site_aniso_label
_atom_site_aniso_U_11
_atom_site_aniso_U_22
_atom_site_aniso_U_33
_atom_site_aniso_U_12
_atom_site_aniso_U_13
_atom_site_aniso_U_23
Cl1 0.0287(3) 0.0341(3) 0.0202(3) -0.0026(2) 0.0018(2) 0.0004(2)
O1 0.0280(8) 0.0557(11) 0.0255(9) 0.0049(8) 0.0110(7) 0.0076(8)
O2 0.0308(8) 0.0474(10) 0.0249(9) 0.0005(8) 0.0030(7) 0.0135(8)
N1 0.0213(8) 0.0297(9) 0.0180(9) 0.0012(7) 0.0060(7) 0.0031(8)
N2 0.0238(9) 0.0234(8) 0.0194(9) -0.0014(7) 0.0054(7) -0.0001(7)
N3 0.0267(10) 0.0301(10) 0.0214(10) -0.0029(8) 0.0061(8) 0.0015(8)
C1 0.0215(10) 0.0202(9) 0.0225(11) -0.0019(8) 0.0025(8) 0.0005(8)
C2 0.0207(10) 0.0193(9) 0.0242(11) -0.0010(8) 0.0049(8) 0.0001(8)
C3 0.0249(10) 0.0184(10) 0.0229(11) -0.0052(8) 0.0020(8) -0.0003(8)
C4 0.0230(10) 0.0223(10) 0.0294(12) 0.0000(9) -0.0007(8) 0.0018(9)
C5 0.0221(10) 0.0254(10) 0.0327(12) 0.0026(9) 0.0055(9) -0.0006(9)
C6 0.0257(11) 0.0232(10) 0.0256(11) -0.0004(9) 0.0078(9) -0.0021(8)
C7 0.0215(10) 0.0186(9) 0.0217(10) -0.0008(8) 0.0057(8) -0.0017(8)
C8 0.0255(10) 0.0211(9) 0.0177(10) -0.0020(8) 0.0056(8) 0.0004(8)
C9 0.0231(10) 0.0211(10) 0.0224(11) 0.0002(8) 0.0008(8) -0.0001(8)
C10 0.0198(10) 0.0239(10) 0.0275(11) -0.0005(8) 0.0055(8) -0.0036(9)
C11 0.0259(10) 0.0243(11) 0.0234(11) -0.0028(9) 0.0097(8) -0.0026(9)

loop_
_atom_type_symbol
_atom_type_description
_atom_type_scat_dispersion_real
_atom_type_scat_dispersion_imag
_atom_type_scat_source
C C 0.0181 0.0091 'International Tables Vol C Tables 4.2.6.8 and 6.1.1.4'
H H 0.0000 0.0000 'International Tables Vol C Tables 4.2.6.8 and 6.1.1.4'
N N 0.0311 0.0180 'International Tables Vol C Tables 4.2.6.8 and 6.1.1.4'
O O 0.0492 0.0322 'International Tables Vol C Tables 4.2.6.8 and 6.1.1.4'
Cl Cl 0.3639 0.7018 'International Tables Vol C Tables 4.2.6.8 and 6.1.1.4'

loop_
_geom_angle_atom_site_label_1
_geom_angle_atom_site_label_2
_geom_angle_atom_site_label_3
_geom_angle
C7 N1 C1 130.58(17)
C7 N1 H1n 113.9(18)
C1 N1 H1n 115.5(18)
C11 N2 C7 119.09(18)
O2 N3 O1 122.13(18)
O2 N3 C8 118.63(18)
O1 N3 C8 119.25(18)
C2 C1 C6 120.08(19)
C2 C1 N1 124.51(19)
C6 C1 N1 115.33(18)
C3 C2 C1 117.52(19)
C3 C2 H2 121.2
C1 C2 H2 121.2
C4 C3 C2 123.5(2)
C4 C3 Cl1 118.72(17)
C2 C3 Cl1 117.73(16)
C3 C4 C5 117.9(2)
C3 C4 H4 121.1
C5 C4 H4 121.1
C6 C5 C4 120.5(2)
C6 C5 H5 119.7
C4 C5 H5 119.7
C5 C6 C1 120.4(2)
C5 C6 H6 119.8
C1 C6 H6 119.8
N2 C7 N1 118.39(19)
N2 C7 C8 119.10(18)
N1 C7 C8 122.50(18)
C9 C8 C7 120.17(19)
C9 C8 N3 116.86(19)
C7 C8 N3 122.97(18)
C10 C9 C8 119.4(2)
C10 C9 H9 120.3
C8 C9 H9 120.3
C9 C10 C11 117.50(19)
C9 C10 H10 121.3
C11 C10 H10 121.3
N2 C11 C10 124.77(18)
N2 C11 H11 117.6
C10 C11 H11 117.6

loop_
_geom_bond_atom_site_label_1
_geom_bond_atom_site_label_2
_geom_bond_distance
Cl1 C3 1.753(2)
O1 N3 1.245(2)
O2 N3 1.222(2)
N1 C7 1.358(3)
N1 C1 1.414(3)
N1 H1n 0.88(3)
N2 C11 1.330(3)
N2 C7 1.349(3)
N3 C8 1.447(3)
C1 C2 1.392(3)
C1 C6 1.398(3)
C2 C3 1.389(3)
C2 H2 0.9500
C3 C4 1.381(3)
C4 C5 1.386(3)
C4 H4 0.9500
C5 C6 1.384(3)
C5 H5 0.9500
C6 H6 0.9500
C7 C8 1.428(3)
C8 C9 1.383(3)
C9 C10 1.374(3)
C9 H9 0.9500
C10 C11 1.384(3)
C10 H10 0.9500
C11 H11 0.9500

loop_
_geom_hbond_atom_site_label_D
_geom_hbond_atom_site_label_H
_geom_hbond_atom_site_label_A
_geom_hbond_site_symmetry_A
_geom_hbond_distance_DH
_geom_hbond_distance_HA
_geom_hbond_distance_DA
_geom_hbond_angle_DHA
N1 H1n O1 . 0.88(3) 1.94(3) 2.647(2) 137(2)
C9 H9 Cl1 4_565 0.95 2.79 3.665(2) 153

loop_
_geom_torsion_atom_site_label_1
_geom_torsion_atom_site_label_2
_geom_torsion_atom_site_label_3
_geom_torsion_atom_site_label_4
_geom_torsion
C7 N1 C1 C2 -19.5(4)
C7 N1 C1 C6 163.8(2)
C6 C1 C2 C3 0.2(3)
N1 C1 C2 C3 -176.37(19)
C1 C2 C3 C4 -0.1(3)
C1 C2 C3 Cl1 179.50(15)
C2 C3 C4 C5 -0.2(3)
Cl1 C3 C4 C5 -179.74(16)
C3 C4 C5 C6 0.3(3)
C4 C5 C6 C1 -0.1(3)
C2 C1 C6 C5 -0.1(3)
N1 C1 C6 C5 176.77(19)
C11 N2 C7 N1 -179.43(18)
C11 N2 C7 C8 0.0(3)
C1 N1 C7 N2 -5.9(3)
C1 N1 C7 C8 174.6(2)
N2 C7 C8 C9 0.4(3)
N1 C7 C8 C9 179.9(2)
N2 C7 C8 N3 -179.92(19)
N1 C7 C8 N3 -0.5(3)
O2 N3 C8 C9 7.4(3)
O1 N3 C8 C9 -172.91(19)
O2 N3 C8 C7 -172.3(2)
O1 N3 C8 C7 7.4(3)
C7 C8 C9 C10 -0.1(3)
N3 C8 C9 C10 -179.82(18)
C8 C9 C10 C11 -0.6(3)
C7 N2 C11 C10 -0.8(3)
C9 C10 C11 N2 1.1(3)
